data_2241817
loop_
_publ_author_name
'Ramful, Chandika D.'
'Robertson, Katherine N.'
'Ylijoki, Kai E. O.'

_publ_section_title
;
 Crystal structure of
 bis(\h^2^-ethylene)(\h^5^-pentamethylcyclopentadienyl)cobalt
;
_journal_coeditor_code IS5456
_journal_issue 9
_journal_name_full 'Acta Crystallographica Section E'
_journal_page_first 1301
_journal_page_last 1304
_journal_paper_doi 10.1107/S2056989016012822
_journal_volume 72
_journal_year 2016
_chemical_formula_iupac '[Co (C10 H15) (C2 H4)2]'
_chemical_formula_moiety 'C14 H23 Co'
_chemical_formula_sum 'C14 H23 Co'
_chemical_formula_weight 250.25
_chemical_name_systematic
;
Bis(\h^2^-ethylene)(\h^5^-pentamethylcyclopentadienyl)cobalt
;
_space_group_crystal_system monoclinic
_space_group_IT_number 14
_space_group_name_Hall '-P 2ybc'
_space_group_name_H-M_alt 'P 1 21/c 1'
_symmetry_space_group_name_Hall '-P 2ybc'
_symmetry_space_group_name_H-M 'P 1 21/c 1'
_atom_sites_solution_hydrogens mixed
_audit_creation_method SHELXL-2014/7
_cell_angle_alpha 90
_cell_angle_beta 107.860(2)
_cell_angle_gamma 90
_cell_formula_units_Z 4
_cell_length_a 12.526(2)
_cell_length_b 7.2647(13)
_cell_length_c 14.712(3)
_cell_measurement_reflns_used 7968
_cell_measurement_temperature 125(2)
_cell_measurement_theta_max 28.74
_cell_measurement_theta_min 2.89
_cell_volume 1274.2(4)
_computing_cell_refinement
;
SAINT (Bruker, 2008)
;
_computing_data_collection
;
APEX2 (Bruker, 2008)
;
_computing_data_reduction
;
SAINT (Bruker, 2008)
;
_computing_molecular_graphics
;
Mercury (Macrae <i>et al.</i>, 2006)
;
_computing_publication_material
;
SHELXL2014 (Sheldrick, 2015<i>b</i>)
;
_computing_structure_refinement
;
SHELXL2014 (Sheldrick, 2015<i>b</i>)
;
_computing_structure_solution
;
<i>SHELXT</i> (Sheldrick, 2015<i>a</i>)
;
_diffrn_ambient_temperature 125(2)
_diffrn_measured_fraction_theta_full 1.000
_diffrn_measured_fraction_theta_max 0.960
_diffrn_measurement_device_type 'Bruker APEXII CCD'
_diffrn_measurement_method '\f and \w scans'
_diffrn_radiation_monochromator graphite
_diffrn_radiation_source 'sealed tube'
_diffrn_radiation_type MoK\a
_diffrn_radiation_wavelength 0.71073
_diffrn_reflns_av_R_equivalents 0.0837
_diffrn_reflns_limit_h_max 16
_diffrn_reflns_limit_h_min -16
_diffrn_reflns_limit_k_max 9
_diffrn_reflns_limit_k_min -9
_diffrn_reflns_limit_l_max 18
_diffrn_reflns_limit_l_min -19
_diffrn_reflns_number 14405
_diffrn_reflns_theta_full 25.242
_diffrn_reflns_theta_max 28.738
_diffrn_reflns_theta_min 2.887
_exptl_absorpt_coefficient_mu 1.314
_exptl_absorpt_correction_T_max 0.7457
_exptl_absorpt_correction_T_min 0.5243
_exptl_absorpt_correction_type multi-scan
_exptl_absorpt_process_details
;
(SADABS; Bruker, 2009)
;
_exptl_crystal_colour orange-brown
_exptl_crystal_density_diffrn 1.304
_exptl_crystal_description irregular
_exptl_crystal_F_000 536
_exptl_crystal_size_max 0.227
_exptl_crystal_size_mid 0.122
_exptl_crystal_size_min 0.096
_refine_diff_density_max 0.411
_refine_diff_density_min -0.505
_refine_ls_extinction_method none
_refine_ls_goodness_of_fit_ref 1.055
_refine_ls_hydrogen_treatment mixed
_refine_ls_matrix_type full
_refine_ls_number_parameters 165
_refine_ls_number_reflns 3165
_refine_ls_number_restraints 0
_refine_ls_restrained_S_all 1.055
_refine_ls_R_factor_all 0.0481
_refine_ls_R_factor_gt 0.0394
_refine_ls_shift/su_max 0.001
_refine_ls_shift/su_mean 0.000
_refine_ls_structure_factor_coef Fsqd
_refine_ls_weighting_details 'w=1/[\s^2^(Fo^2^)+(0.0509P)^2^+0.0513P] where P=(Fo^2^+2Fc^2^)/3'
_refine_ls_weighting_scheme calc
_refine_ls_wR_factor_gt 0.1003
_refine_ls_wR_factor_ref 0.1055
_reflns_number_gt 2684
_reflns_number_total 3165
_reflns_threshold_expression 'I > 2\s(I)'
_cod_data_source_file is5456sup1.cif
_cod_data_source_block I
_cod_original_cell_volume 1274.3(4)
_cod_database_code 2241817
_shelx_space_group_comment
;
The symmetry employed for this shelxl refinement is uniquely defined
by the following loop, which should always be used as a source of
symmetry information in preference to the above space-group names.
They are only intended as comments.
;
_shelx_estimated_absorpt_t_min 0.755
_shelx_estimated_absorpt_t_max 0.884

loop_
_space_group_symop_operation_xyz
'x, y, z'
'-x, y+1/2, -z+1/2'
'-x, -y, -z'
'x, -y-1/2, z-1/2'

loop_
_atom_site_type_symbol
_atom_site_label
_atom_site_fract_x
_atom_site_fract_y
_atom_site_fract_z
_atom_site_U_iso_or_equiv
_atom_site_adp_type
_atom_site_calc_flag
_atom_site_occupancy
Co Co1 0.25940(2) 0.31555(3) 0.35283(2) 0.01378(11) Uani d 1
C C1 0.11064(16) 0.4768(2) 0.31455(13) 0.0162(4) Uani d 1
C C2 0.15937(16) 0.4812(2) 0.23996(13) 0.0172(4) Uani d 1
C C3 0.27067(17) 0.5547(3) 0.27741(15) 0.0206(4) Uani d 1
C C4 0.29067(17) 0.5974(3) 0.37588(15) 0.0204(4) Uani d 1
C C5 0.19206(17) 0.5474(3) 0.39890(14) 0.0184(4) Uani d 1
C C6 -0.00806(17) 0.4243(3) 0.30531(16) 0.0247(4) Uani d 1
H H6A -0.0577 0.5290 0.2802 0.037 Uiso calc 1
H H6B -0.0135 0.3899 0.3681 0.037 Uiso calc 1
H H6C -0.0305 0.3197 0.2615 0.037 Uiso calc 1
C C7 0.10181(19) 0.4326(3) 0.13701(15) 0.0276(5) Uani d 1
H H7A 0.0436 0.3403 0.1334 0.041 Uiso calc 1
H H7B 0.1569 0.3826 0.1086 0.041 Uiso calc 1
H H7C 0.0675 0.5433 0.1020 0.041 Uiso calc 1
C C8 0.3474(2) 0.5936(3) 0.2190(2) 0.0355(6) Uani d 1
H H8A 0.3266 0.7112 0.1856 0.053 Uiso calc 1
H H8B 0.3408 0.4949 0.1722 0.053 Uiso calc 1
H H8C 0.4250 0.6003 0.2610 0.053 Uiso calc 1
C C9 0.3941(2) 0.6847(3) 0.4412(2) 0.0350(6) Uani d 1
H H9A 0.4597 0.6437 0.4237 0.052 Uiso calc 1
H H9B 0.4027 0.6487 0.5073 0.052 Uiso calc 1
H H9C 0.3877 0.8189 0.4354 0.052 Uiso calc 1
C C10 0.1708(2) 0.5774(3) 0.49277(15) 0.0303(5) Uani d 1
H H10A 0.1248 0.6880 0.4889 0.045 Uiso calc 1
H H10B 0.2424 0.5931 0.5432 0.045 Uiso calc 1
H H10C 0.1311 0.4707 0.5075 0.045 Uiso calc 1
C C11 0.39512(19) 0.1994(3) 0.32878(17) 0.0231(5) Uani d 1
H H11A 0.436(2) 0.292(3) 0.3065(18) 0.028 Uiso d 1
H H11B 0.440(2) 0.120(3) 0.3815(18) 0.028 Uiso d 1
C C12 0.29566(19) 0.1242(3) 0.26683(16) 0.0241(4) Uani d 1
H H12A 0.269(2) 0.156(3) 0.201(2) 0.029 Uiso d 1
H H12B 0.273(2) 0.005(4) 0.2803(18) 0.029 Uiso d 1
C C13 0.30282(19) 0.1963(3) 0.48330(16) 0.0214(4) Uani d 1
H H13A 0.370(2) 0.121(3) 0.4991(17) 0.026 Uiso d 1
H H13B 0.309(2) 0.294(3) 0.5351(19) 0.026 Uiso d 1
C C14 0.20163(19) 0.1212(3) 0.42396(16) 0.0234(4) Uani d 1
H H14A 0.132(2) 0.154(3) 0.4317(19) 0.028 Uiso d 1
H H14B 0.205(2) 0.008(4) 0.4038(18) 0.028 Uiso d 1

loop_
_atom_site_aniso_label
_atom_site_aniso_U_11
_atom_site_aniso_U_22
_atom_site_aniso_U_33
_atom_site_aniso_U_12
_atom_site_aniso_U_13
_atom_site_aniso_U_23
Co1 0.01325(17) 0.01235(16) 0.01530(17) 0.00046(8) 0.00374(11) 0.00026(9)
C1 0.0174(9) 0.0125(8) 0.0188(9) 0.0025(7) 0.0059(8) 0.0006(7)
C2 0.0205(9) 0.0151(9) 0.0163(9) 0.0042(7) 0.0060(7) 0.0018(7)
C3 0.0200(10) 0.0164(9) 0.0272(10) 0.0046(7) 0.0100(8) 0.0071(8)
C4 0.0178(9) 0.0124(9) 0.0275(10) 0.0001(7) 0.0021(8) 0.0011(7)
C5 0.0215(10) 0.0147(9) 0.0176(9) 0.0042(7) 0.0041(8) -0.0002(7)
C6 0.0180(10) 0.0222(10) 0.0337(12) 0.0002(8) 0.0075(9) 0.0006(9)
C7 0.0335(12) 0.0297(11) 0.0173(10) 0.0106(9) 0.0043(9) 0.0017(8)
C8 0.0339(13) 0.0332(13) 0.0490(15) 0.0080(10) 0.0268(12) 0.0185(11)
C9 0.0254(12) 0.0168(11) 0.0490(16) -0.0011(8) -0.0088(11) -0.0036(9)
C10 0.0424(14) 0.0288(11) 0.0194(10) 0.0120(10) 0.0092(10) -0.0029(9)
C11 0.0208(11) 0.0213(10) 0.0304(12) 0.0051(8) 0.0128(9) 0.0003(8)
C12 0.0282(11) 0.0195(10) 0.0242(11) 0.0059(9) 0.0073(9) -0.0038(8)
C13 0.0237(11) 0.0191(10) 0.0201(10) 0.0024(8) 0.0047(9) 0.0053(7)
C14 0.0223(11) 0.0200(10) 0.0279(11) -0.0027(8) 0.0078(9) 0.0060(9)

loop_
_atom_type_symbol
_atom_type_description
_atom_type_scat_dispersion_real
_atom_type_scat_dispersion_imag
_atom_type_scat_source
C C 0.0033 0.0016 'International Tables Vol C Tables 4.2.6.8 and 6.1.1.4'
H H 0.0000 0.0000 'International Tables Vol C Tables 4.2.6.8 and 6.1.1.4'
Co Co 0.3494 0.9721 'International Tables Vol C Tables 4.2.6.8 and 6.1.1.4'

loop_
_geom_angle_atom_site_label_1
_geom_angle_atom_site_label_2
_geom_angle_atom_site_label_3
_geom_angle
C14 Co1 C13 40.83(9)
C14 Co1 C12 91.64(10)
C13 Co1 C12 104.64(9)
C14 Co1 C11 104.65(9)
C13 Co1 C11 89.51(9)
C12 Co1 C11 40.74(9)
C14 Co1 C5 98.68(9)
C13 Co1 C5 93.17(8)
C12 Co1 C5 161.45(9)
C11 Co1 C5 146.92(8)
C14 Co1 C3 161.80(9)
C13 Co1 C3 144.88(8)
C12 Co1 C3 100.05(9)
C11 Co1 C3 93.25(8)
C5 Co1 C3 66.51(8)
C14 Co1 C4 132.78(9)
C13 Co1 C4 106.43(8)
C12 Co1 C4 134.99(9)
C11 Co1 C4 108.11(8)
C5 Co1 C4 39.85(8)
C3 Co1 C4 39.89(8)
C14 Co1 C2 125.65(9)
C13 Co1 C2 155.27(8)
C12 Co1 C2 95.30(8)
C11 Co1 C2 115.21(8)
C5 Co1 C2 66.16(7)
C3 Co1 C2 39.86(8)
C4 Co1 C2 66.92(8)
C14 Co1 C1 95.63(8)
C13 Co1 C1 116.50(8)
C12 Co1 C1 124.04(8)
C11 Co1 C1 153.97(8)
C5 Co1 C1 39.89(7)
C3 Co1 C1 66.27(7)
C4 Co1 C1 66.98(7)
C2 Co1 C1 38.79(7)
C2 C1 C5 107.56(17)
C2 C1 C6 126.07(18)
C5 C1 C6 126.15(17)
C2 C1 Co1 70.45(11)
C5 C1 Co1 68.63(10)
C6 C1 Co1 130.39(13)
C1 C2 C3 108.12(17)
C1 C2 C7 126.10(18)
C3 C2 C7 125.60(18)
C1 C2 Co1 70.77(11)
C3 C2 Co1 68.87(11)
C7 C2 Co1 129.77(13)
C4 C3 C2 108.54(17)
C4 C3 C8 126.7(2)
C2 C3 C8 124.6(2)
C4 C3 Co1 70.19(11)
C2 C3 Co1 71.27(11)
C8 C3 Co1 128.37(15)
C5 C4 C3 106.90(17)
C5 C4 C9 126.8(2)
C3 C4 C9 126.3(2)
C5 C4 Co1 69.87(11)
C3 C4 Co1 69.92(11)
C9 C4 Co1 126.91(14)
C4 C5 C1 108.86(17)
C4 C5 C10 126.40(19)
C1 C5 C10 124.54(19)
C4 C5 Co1 70.28(11)
C1 C5 Co1 71.48(10)
C10 C5 Co1 128.29(14)
C1 C6 H6A 109.5
C1 C6 H6B 109.5
H6A C6 H6B 109.5
C1 C6 H6C 109.5
H6A C6 H6C 109.5
H6B C6 H6C 109.5
C2 C7 H7A 109.5
C2 C7 H7B 109.5
H7A C7 H7B 109.5
C2 C7 H7C 109.5
H7A C7 H7C 109.5
H7B C7 H7C 109.5
C3 C8 H8A 109.5
C3 C8 H8B 109.5
H8A C8 H8B 109.5
C3 C8 H8C 109.5
H8A C8 H8C 109.5
H8B C8 H8C 109.5
C4 C9 H9A 109.5
C4 C9 H9B 109.5
H9A C9 H9B 109.5
C4 C9 H9C 109.5
H9A C9 H9C 109.5
H9B C9 H9C 109.5
C5 C10 H10A 109.5
C5 C10 H10B 109.5
H10A C10 H10B 109.5
C5 C10 H10C 109.5
H10A C10 H10C 109.5
H10B C10 H10C 109.5
C12 C11 Co1 69.58(12)
C12 C11 H11A 120.6(16)
Co1 C11 H11A 109.4(15)
C12 C11 H11B 117.1(15)
Co1 C11 H11B 114.1(14)
H11A C11 H11B 116(2)
C11 C12 Co1 69.67(12)
C11 C12 H12A 122.1(16)
Co1 C12 H12A 113.1(15)
C11 C12 H12B 118.7(15)
Co1 C12 H12B 110.9(15)
H12A C12 H12B 113(2)
C14 C13 Co1 69.45(12)
C14 C13 H13A 118.6(15)
Co1 C13 H13A 115.4(14)
C14 C13 H13B 124.8(15)
Co1 C13 H13B 110.3(13)
H13A C13 H13B 111(2)
C13 C14 Co1 69.72(12)
C13 C14 H14A 121.0(16)
Co1 C14 H14A 112.1(15)
C13 C14 H14B 116.1(16)
Co1 C14 H14B 114.5(17)
H14A C14 H14B 115(2)

loop_
_geom_bond_atom_site_label_1
_geom_bond_atom_site_label_2
_geom_bond_distance
Co1 C14 2.019(2)
Co1 C13 2.022(2)
Co1 C12 2.023(2)
Co1 C11 2.024(2)
Co1 C5 2.0875(19)
Co1 C3 2.0894(19)
Co1 C4 2.093(2)
Co1 C2 2.1214(19)
Co1 C1 2.1256(18)
C1 C2 1.410(3)
C1 C5 1.438(3)
C1 C6 1.500(3)
C2 C3 1.436(3)
C2 C7 1.506(3)
C3 C4 1.427(3)
C3 C8 1.500(3)
C4 C5 1.425(3)
C4 C9 1.497(3)
C5 C10 1.501(3)
C6 H6A 0.9800
C6 H6B 0.9800
C6 H6C 0.9800
C7 H7A 0.9800
C7 H7B 0.9800
C7 H7C 0.9800
C8 H8A 0.9800
C8 H8B 0.9800
C8 H8C 0.9800
C9 H9A 0.9800
C9 H9B 0.9800
C9 H9C 0.9800
C10 H10A 0.9800
C10 H10B 0.9800
C10 H10C 0.9800
C11 C12 1.409(3)
C11 H11A 0.97(3)
C11 H11B 0.99(3)
C12 H12A 0.95(3)
C12 H12B 0.95(3)
C13 C14 1.410(3)
C13 H13A 0.98(3)
C13 H13B 1.03(2)
C14 H14A 0.95(3)
C14 H14B 0.88(3)

loop_
_geom_torsion_atom_site_label_1
_geom_torsion_atom_site_label_2
_geom_torsion_atom_site_label_3
_geom_torsion_atom_site_label_4
_geom_torsion
C5 C1 C2 C3 -0.1(2)
C6 C1 C2 C3 174.76(17)
Co1 C1 C2 C3 -58.94(13)
C5 C1 C2 C7 -175.46(17)
C6 C1 C2 C7 -0.5(3)
Co1 C1 C2 C7 125.75(19)
C5 C1 C2 Co1 58.80(12)
C6 C1 C2 Co1 -126.29(18)
C1 C2 C3 C4 -0.4(2)
C7 C2 C3 C4 174.89(18)
Co1 C2 C3 C4 -60.58(13)
C1 C2 C3 C8 -175.64(18)
C7 C2 C3 C8 -0.3(3)
Co1 C2 C3 C8 124.2(2)
C1 C2 C3 Co1 60.13(13)
C7 C2 C3 Co1 -124.53(19)
C2 C3 C4 C5 0.9(2)
C8 C3 C4 C5 175.94(19)
Co1 C3 C4 C5 -60.39(13)
C2 C3 C4 C9 -177.08(18)
C8 C3 C4 C9 -2.0(3)
Co1 C3 C4 C9 121.7(2)
C2 C3 C4 Co1 61.26(13)
C8 C3 C4 Co1 -123.7(2)
C3 C4 C5 C1 -1.0(2)
C9 C4 C5 C1 176.98(18)
Co1 C4 C5 C1 -61.39(13)
C3 C4 C5 C10 -175.97(18)
C9 C4 C5 C10 2.0(3)
Co1 C4 C5 C10 123.6(2)
C3 C4 C5 Co1 60.42(13)
C9 C4 C5 Co1 -121.6(2)
C2 C1 C5 C4 0.7(2)
C6 C1 C5 C4 -174.21(18)
Co1 C1 C5 C4 60.64(13)
C2 C1 C5 C10 175.81(18)
C6 C1 C5 C10 0.9(3)
Co1 C1 C5 C10 -124.24(19)
C2 C1 C5 Co1 -59.94(13)
C6 C1 C5 Co1 125.15(18)

_cod_database_fobs_code 2241817
